data_4302405
loop_
_publ_author_name
'Lan-Chang Liang'
'Liang-Chien Cheng'
'Tzung-Ling Tsai'
'Ching-Han Hu'
'Wen-Hsin Guo'

_publ_section_title
;
Biphenolate Phosphine Complexes of Tantalum
;
_journal_name_full 'Inorganic Chemistry'
_journal_page_first 5697
_journal_page_last 5703
_journal_paper_doi 10.1021/ic802125z
_journal_volume 48
_journal_year 2009
_chemical_formula_moiety 'C72 H98 Cl O5 P2 Ta'
_chemical_formula_sum 'C72 H98 Cl O5 P2 Ta'
_chemical_formula_weight 1321.84
_chemical_name_systematic
;
 ?
;
_space_group_IT_number 14
_symmetry_cell_setting monoclinic
_symmetry_space_group_name_Hall '-P 2yn'
_symmetry_space_group_name_H-M 'P 1 21/n 1'
_atom_sites_solution_hydrogens geom
_atom_sites_solution_primary direct
_atom_sites_solution_secondary difmap
_audit_creation_method SHELXL-97
_cell_angle_alpha 90.00
_cell_angle_beta 106.1290(10)
_cell_angle_gamma 90.00
_cell_formula_units_Z 4
_cell_length_a 17.7229(4)
_cell_length_b 22.9669(5)
_cell_length_c 20.3261(5)
_cell_measurement_reflns_used 179121
_cell_measurement_temperature 200(2)
_cell_measurement_theta_max 25.35
_cell_measurement_theta_min 2.037
_cell_volume 7947.9(3)
_computing_cell_refinement 'HKL Scalepack (Otwinowski & Minor 1997)'
_computing_data_collection 'Collect (Nonius BV, 1997-2000)'
_computing_data_reduction 'HKL Denzo and Scalepack'
_computing_molecular_graphics 'Ortep-3 for Windows (Farrugia, 1997)'
_computing_publication_material 'WinGX publication routines (Farrugia, 1999)'
_computing_structure_refinement 'SHELXL-97 (Sheldrick, 1997)'
_computing_structure_solution 'SHELXS-86 (Sheldrick, 1986)'
_diffrn_ambient_temperature 200(2)
_diffrn_detector_area_resol_mean 9
_diffrn_measured_fraction_theta_full 0.993
_diffrn_measured_fraction_theta_max 0.993
_diffrn_measurement_device_type KappaCCD
_diffrn_measurement_method 'CCD rotation images, thick slices'
_diffrn_radiation_monochromator graphite
_diffrn_radiation_source 'fine-focus sealed tube'
_diffrn_radiation_type MoK\a
_diffrn_radiation_wavelength 0.71073
_diffrn_reflns_av_R_equivalents 0.1726
_diffrn_reflns_av_sigmaI/netI 0.1539
_diffrn_reflns_limit_h_max 20
_diffrn_reflns_limit_h_min -21
_diffrn_reflns_limit_k_max 27
_diffrn_reflns_limit_k_min -27
_diffrn_reflns_limit_l_max 24
_diffrn_reflns_limit_l_min -24
_diffrn_reflns_number 87416
_diffrn_reflns_theta_full 25.30
_diffrn_reflns_theta_max 25.30
_diffrn_reflns_theta_min 2.06
_exptl_absorpt_coefficient_mu 1.497
_exptl_absorpt_correction_T_max 0.8467
_exptl_absorpt_correction_T_min 0.7601
_exptl_absorpt_correction_type multi-scan
_exptl_absorpt_process_details
;
 ?
;
_exptl_crystal_colour yellow
_exptl_crystal_density_diffrn 1.105
_exptl_crystal_density_method 'not measured'
_exptl_crystal_description prism
_exptl_crystal_F_000 2760
_exptl_crystal_size_max 0.31
_exptl_crystal_size_mid 0.2
_exptl_crystal_size_min 0.03
_refine_diff_density_max 1.410
_refine_diff_density_min -1.694
_refine_diff_density_rms 0.272
_refine_ls_extinction_method none
_refine_ls_goodness_of_fit_ref 1.108
_refine_ls_hydrogen_treatment fixed
_refine_ls_matrix_type full
_refine_ls_number_parameters 670
_refine_ls_number_reflns 14374
_refine_ls_number_restraints 2
_refine_ls_restrained_S_all 1.108
_refine_ls_R_factor_all 0.1686
_refine_ls_R_factor_gt 0.0873
_refine_ls_shift/su_max 0.005
_refine_ls_shift/su_mean 0.000
_refine_ls_structure_factor_coef Fsqd
_refine_ls_weighting_details 'calc w=1/[\s^2^(Fo^2^)+(0.1299P)^2^+23.7948P] where P=(Fo^2^+2Fc^2^)/3'
_refine_ls_weighting_scheme calc
_refine_ls_wR_factor_gt 0.2250
_refine_ls_wR_factor_ref 0.2768
_reflns_number_gt 8110
_reflns_number_total 14374
_reflns_threshold_expression >2sigma(I)
_cod_data_source_file ic802125z_si_002_1.cif
_cod_data_source_block 6404
_cod_original_sg_symbol_H-M 'P 21/n'
_cod_database_code 4302405

loop_
_symmetry_equiv_pos_as_xyz
'x, y, z'
'-x+1/2, y+1/2, -z+1/2'
'-x, -y, -z'
'x-1/2, -y-1/2, z-1/2'

loop_
_atom_site_label
_atom_site_type_symbol
_atom_site_fract_x
_atom_site_fract_y
_atom_site_fract_z
_atom_site_U_iso_or_equiv
_atom_site_adp_type
_atom_site_occupancy
_atom_site_symmetry_multiplicity
_atom_site_calc_flag
_atom_site_refinement_flags
_atom_site_disorder_assembly
_atom_site_disorder_group
C1 C 0.2955(6) 0.0254(5) 0.3385(6) 0.028(3) Uani 1 1 d . . .
C2 C 0.2784(8) 0.0077(6) 0.3972(6) 0.042(3) Uani 1 1 d . . .
C3 C 0.2139(9) -0.0355(7) 0.3975(7) 0.054(4) Uani 1 1 d . . .
C4 C 0.1341(11) -0.0096(8) 0.3586(8) 0.076(4) Uani 1 1 d . . .
H4A H 0.0932 -0.0369 0.3588 0.114 Uiso 1 1 calc R . .
H4B H 0.1338 -0.0014 0.3122 0.114 Uiso 1 1 calc R . .
H4C H 0.1255 0.0258 0.3806 0.114 Uiso 1 1 calc R . .
C5 C 0.2267(11) -0.0941(7) 0.3624(8) 0.078(6) Uani 1 1 d . . .
H5A H 0.1849 -0.1206 0.3626 0.118 Uiso 1 1 calc R . .
H5B H 0.2760 -0.1109 0.3872 0.118 Uiso 1 1 calc R . .
H5C H 0.2270 -0.0866 0.3161 0.118 Uiso 1 1 calc R . .
C6 C 0.2083(10) -0.0493(8) 0.4688(7) 0.076(4) Uani 1 1 d . . .
H6A H 0.1666 -0.0767 0.4659 0.114 Uiso 1 1 calc R . .
H6B H 0.1978 -0.0142 0.4903 0.114 Uiso 1 1 calc R . .
H6C H 0.2571 -0.0658 0.4954 0.114 Uiso 1 1 calc R . .
C7 C 0.3268(8) 0.0313(6) 0.4579(7) 0.041(3) Uani 1 1 d . . .
H7 H 0.3165 0.0210 0.4988 0.049 Uiso 1 1 calc R . .
C8 C 0.3891(8) 0.0690(6) 0.4613(6) 0.039(3) Uani 1 1 d . . .
C9 C 0.4390(8) 0.0925(7) 0.5326(6) 0.047(4) Uani 1 1 d . . .
C10 C 0.4708(10) 0.0434(7) 0.5798(7) 0.069(5) Uani 1 1 d . . .
H10A H 0.4284 0.0189 0.5838 0.104 Uiso 1 1 calc R . .
H10B H 0.4981 0.0584 0.6240 0.104 Uiso 1 1 calc R . .
H10C H 0.5065 0.0211 0.5619 0.104 Uiso 1 1 calc R . .
C11 C 0.3808(11) 0.1254(8) 0.5630(8) 0.080(4) Uani 1 1 d . . .
H11A H 0.3594 0.1580 0.5342 0.121 Uiso 1 1 calc R . .
H11B H 0.4076 0.1391 0.6081 0.121 Uiso 1 1 calc R . .
H11C H 0.3390 0.0997 0.5657 0.121 Uiso 1 1 calc R . .
C12 C 0.5040(10) 0.1314(8) 0.5263(8) 0.080(4) Uani 1 1 d . . .
H12A H 0.4827 0.1631 0.4961 0.121 Uiso 1 1 calc R . .
H12B H 0.5399 0.1097 0.5081 0.121 Uiso 1 1 calc R . .
H12C H 0.5313 0.1464 0.5706 0.121 Uiso 1 1 calc R . .
C13 C 0.4054(7) 0.0829(5) 0.4015(6) 0.034(3) Uani 1 1 d . . .
H13 H 0.4481 0.1067 0.4021 0.040 Uiso 1 1 calc R . .
C14 C 0.3572(7) 0.0613(5) 0.3382(6) 0.032(3) Uani 1 1 d . A .
C15 C 0.4425(8) -0.0187(6) 0.2286(6) 0.039(3) Uani 1 1 d . . .
C16 C 0.4999(6) -0.0589(5) 0.2243(5) 0.026(3) Uani 1 1 d . . .
C17 C 0.4828(7) -0.1221(5) 0.2057(6) 0.033(3) Uani 1 1 d . . .
C18 C 0.4411(8) -0.1513(6) 0.2543(7) 0.048(4) Uani 1 1 d . . .
H18A H 0.4309 -0.1914 0.2416 0.071 Uiso 1 1 calc R . .
H18B H 0.3923 -0.1317 0.2511 0.071 Uiso 1 1 calc R . .
H18C H 0.4740 -0.1491 0.3006 0.071 Uiso 1 1 calc R . .
C19 C 0.5581(8) -0.1577(6) 0.2129(7) 0.050(4) Uani 1 1 d . . .
H19A H 0.5445 -0.1975 0.2007 0.074 Uiso 1 1 calc R . .
H19B H 0.5903 -0.1558 0.2594 0.074 Uiso 1 1 calc R . .
H19C H 0.5864 -0.1419 0.1830 0.074 Uiso 1 1 calc R . .
C20 C 0.4333(8) -0.1255(6) 0.1299(6) 0.049(4) Uani 1 1 d . . .
H20A H 0.4220 -0.1655 0.1173 0.073 Uiso 1 1 calc R . .
H20B H 0.4621 -0.1084 0.1013 0.073 Uiso 1 1 calc R . .
H20C H 0.3849 -0.1046 0.1243 0.073 Uiso 1 1 calc R . .
C21 C 0.5744(8) -0.0355(6) 0.2407(6) 0.045(4) Uani 1 1 d . . .
H21 H 0.6151 -0.0600 0.2377 0.054 Uiso 1 1 calc R . .
C22 C 0.5943(8) 0.0225(6) 0.2615(6) 0.038(3) Uani 1 1 d . A .
C23 C 0.6798(8) 0.0434(6) 0.2766(8) 0.050(4) Uani 1 1 d D . .
C24 C 0.7182(17) 0.0312(14) 0.2236(16) 0.050(8) Uiso 0.51(3) 1 d P A 1
H24A H 0.7037 -0.0070 0.2052 0.076 Uiso 0.51(3) 1 calc PR A 1
H24B H 0.7742 0.0330 0.2428 0.076 Uiso 0.51(3) 1 calc PR A 1
H24C H 0.7023 0.0596 0.1877 0.076 Uiso 0.51(3) 1 calc PR A 1
C25 C 0.728(2) 0.0090(15) 0.3425(17) 0.080(12) Uiso 0.51(3) 1 d PD A 1
H25A H 0.7058 0.0159 0.3796 0.120 Uiso 0.51(3) 1 calc PR A 1
H25B H 0.7819 0.0223 0.3553 0.120 Uiso 0.51(3) 1 calc PR A 1
H25C H 0.7271 -0.0319 0.3326 0.120 Uiso 0.51(3) 1 calc PR A 1
C26 C 0.6923(19) 0.1027(13) 0.3137(17) 0.066(11) Uiso 0.51(3) 1 d PD A 1
H26A H 0.6604 0.1047 0.3448 0.099 Uiso 0.51(3) 1 calc PR A 1
H26B H 0.6777 0.1335 0.2806 0.099 Uiso 0.51(3) 1 calc PR A 1
H26C H 0.7466 0.1069 0.3387 0.099 Uiso 0.51(3) 1 calc PR A 1
C24A C 0.734(2) 0.0009(18) 0.253(2) 0.080(12) Uiso 0.49(3) 1 d P A 2
H24D H 0.7101 -0.0094 0.2059 0.120 Uiso 0.49(3) 1 calc PR A 2
H24E H 0.7408 -0.0336 0.2807 0.120 Uiso 0.49(3) 1 calc PR A 2
H24F H 0.7836 0.0190 0.2574 0.120 Uiso 0.49(3) 1 calc PR A 2
C25A C 0.708(2) 0.0632(18) 0.3543(14) 0.082(13) Uiso 0.49(3) 1 d PD A 2
H25D H 0.7614 0.0766 0.3649 0.123 Uiso 0.49(3) 1 calc PR A 2
H25E H 0.7049 0.0308 0.3833 0.123 Uiso 0.49(3) 1 calc PR A 2
H25F H 0.6749 0.0941 0.3618 0.123 Uiso 0.49(3) 1 calc PR A 2
C26A C 0.668(3) 0.0978(17) 0.230(2) 0.121(19) Uiso 0.49(3) 1 d PD A 2
H26D H 0.6416 0.0869 0.1839 0.182 Uiso 0.49(3) 1 calc PR A 2
H26E H 0.7183 0.1144 0.2318 0.182 Uiso 0.49(3) 1 calc PR A 2
H26F H 0.6370 0.1260 0.2459 0.182 Uiso 0.49(3) 1 calc PR A 2
C27 C 0.5355(7) 0.0584(6) 0.2663(6) 0.037(3) Uani 1 1 d . . .
H27 H 0.5463 0.0968 0.2801 0.044 Uiso 1 1 calc R A .
C28 C 0.4573(7) 0.0373(5) 0.2500(6) 0.031(3) Uani 1 1 d . A .
C29 C 0.3988(8) 0.1539(6) 0.2476(7) 0.041(3) Uani 1 1 d . A .
C30 C 0.4160(9) 0.1708(6) 0.1884(7) 0.053(4) Uani 1 1 d . . .
H30 H 0.4131 0.1438 0.1538 0.064 Uiso 1 1 calc R . .
C31 C 0.4368(9) 0.2263(6) 0.1802(8) 0.057(4) Uani 1 1 d . . .
H31 H 0.4485 0.2369 0.1399 0.069 Uiso 1 1 calc R . .
C32 C 0.4411(9) 0.2665(7) 0.2293(9) 0.064(5) Uani 1 1 d . . .
H32 H 0.4552 0.3046 0.2228 0.077 Uiso 1 1 calc R . .
C33 C 0.4246(8) 0.2511(6) 0.2888(8) 0.054(4) Uani 1 1 d . . .
H33 H 0.4275 0.2787 0.3228 0.065 Uiso 1 1 calc R . .
C34 C 0.4038(7) 0.1949(6) 0.2983(7) 0.043(3) Uani 1 1 d . . .
H34 H 0.3930 0.1844 0.3390 0.052 Uiso 1 1 calc R . .
C35 C 0.2696(7) 0.0892(5) 0.0684(6) 0.034(3) Uani 1 1 d . . .
C36 C 0.3014(7) 0.0989(5) 0.0120(6) 0.033(3) Uani 1 1 d . . .
C37 C 0.3551(7) 0.0553(6) -0.0072(6) 0.040(3) Uani 1 1 d . . .
C38 C 0.4308(8) 0.0479(7) 0.0540(7) 0.057(4) Uani 1 1 d . . .
H38A H 0.4648 0.0197 0.0422 0.085 Uiso 1 1 calc R . .
H38B H 0.4164 0.0349 0.0938 0.085 Uiso 1 1 calc R . .
H38C H 0.4576 0.0846 0.0636 0.085 Uiso 1 1 calc R . .
C39 C 0.3159(9) -0.0054(6) -0.0249(8) 0.054(4) Uani 1 1 d . . .
H39A H 0.3524 -0.0317 -0.0365 0.081 Uiso 1 1 calc R . .
H39B H 0.2700 -0.0018 -0.0631 0.081 Uiso 1 1 calc R . .
H39C H 0.3013 -0.0203 0.0140 0.081 Uiso 1 1 calc R . .
C40 C 0.3822(8) 0.0748(6) -0.0668(7) 0.050(4) Uani 1 1 d . . .
H40A H 0.4163 0.0458 -0.0770 0.076 Uiso 1 1 calc R . .
H40B H 0.4102 0.1109 -0.0558 0.076 Uiso 1 1 calc R . .
H40C H 0.3376 0.0802 -0.1058 0.076 Uiso 1 1 calc R . .
C41 C 0.2799(7) 0.1502(6) -0.0211(6) 0.040(3) Uani 1 1 d . . .
H41 H 0.3001 0.1581 -0.0578 0.048 Uiso 1 1 calc R . .
C42 C 0.2292(8) 0.1935(5) -0.0052(7) 0.040(3) Uani 1 1 d . B .
C43 C 0.2069(9) 0.2474(6) -0.0497(7) 0.053(4) Uani 1 1 d . . .
C44 C 0.1735(15) 0.2333(11) -0.1246(12) 0.064(8) Uiso 0.68(2) 1 d P B 3
H44A H 0.1598 0.2687 -0.1502 0.096 Uiso 0.68(2) 1 calc PR B 3
H44B H 0.1275 0.2095 -0.1307 0.096 Uiso 0.68(2) 1 calc PR B 3
H44C H 0.2120 0.2126 -0.1407 0.096 Uiso 0.68(2) 1 calc PR B 3
C45 C 0.2837(17) 0.2814(13) -0.0435(15) 0.090(10) Uiso 0.68(2) 1 d P B 3
H45A H 0.3072 0.2915 0.0036 0.136 Uiso 0.68(2) 1 calc PR B 3
H45B H 0.2723 0.3162 -0.0706 0.136 Uiso 0.68(2) 1 calc PR B 3
H45C H 0.3194 0.2575 -0.0596 0.136 Uiso 0.68(2) 1 calc PR B 3
C46 C 0.1467 0.2873 -0.0263(13) 0.074(8) Uiso 0.68(2) 1 d P B 3
H46A H 0.1642 0.2926 0.0224 0.110 Uiso 0.68(2) 1 calc PR B 3
H46B H 0.0959 0.2692 -0.0387 0.110 Uiso 0.68(2) 1 calc PR B 3
H46C H 0.1435 0.3245 -0.0485 0.110 Uiso 0.68(2) 1 calc PR B 3
C44A C 0.115(3) 0.243(3) -0.077(3) 0.08(2) Uiso 0.32(2) 1 d P B 4
H44D H 0.1005 0.2048 -0.0946 0.125 Uiso 0.32(2) 1 calc PR B 4
H44E H 0.0962 0.2712 -0.1128 0.125 Uiso 0.32(2) 1 calc PR B 4
H44F H 0.0922 0.2510 -0.0402 0.125 Uiso 0.32(2) 1 calc PR B 4
C45A C 0.240(3) 0.249(3) -0.111(3) 0.075(18) Uiso 0.32(2) 1 d P B 4
H45D H 0.2234 0.2145 -0.1385 0.112 Uiso 0.32(2) 1 calc PR B 4
H45E H 0.2961 0.2501 -0.0959 0.112 Uiso 0.32(2) 1 calc PR B 4
H45F H 0.2206 0.2827 -0.1384 0.112 Uiso 0.32(2) 1 calc PR B 4
C46A C 0.232(4) 0.295(3) -0.002(3) 0.10(2) Uiso 0.32(2) 1 d P B 4
H46D H 0.2103 0.2905 0.0357 0.147 Uiso 0.32(2) 1 calc PR B 4
H46E H 0.2132 0.3313 -0.0254 0.147 Uiso 0.32(2) 1 calc PR B 4
H46F H 0.2880 0.2960 0.0136 0.147 Uiso 0.32(2) 1 calc PR B 4
C47 C 0.2022(7) 0.1815(6) 0.0505(6) 0.036(3) Uani 1 1 d . . .
H47 H 0.1699 0.2085 0.0635 0.044 Uiso 1 1 calc R B .
C48 C 0.2216(7) 0.1302(5) 0.0883(6) 0.031(3) Uani 1 1 d . A .
C49 C 0.0773(7) 0.0360(5) 0.1370(6) 0.032(3) Uani 1 1 d . . .
C50 C 0.0002(7) 0.0159(6) 0.1209(6) 0.037(3) Uani 1 1 d . . .
C51 C -0.0208(7) -0.0490(6) 0.1145(7) 0.043(3) Uani 1 1 d . . .
C52 C 0.0179(10) -0.0787(8) 0.1851(12) 0.099(5) Uani 1 1 d . . .
H52A H -0.0020 -0.0612 0.2198 0.148 Uiso 1 1 calc R . .
H52B H 0.0738 -0.0736 0.1968 0.148 Uiso 1 1 calc R . .
H52C H 0.0057 -0.1195 0.1821 0.148 Uiso 1 1 calc R . .
C53 C 0.0089(11) -0.0749(8) 0.0582(9) 0.086(4) Uani 1 1 d . . .
H53A H -0.0036 -0.1156 0.0538 0.128 Uiso 1 1 calc R . .
H53B H 0.0649 -0.0700 0.0692 0.128 Uiso 1 1 calc R . .
H53C H -0.0155 -0.0555 0.0158 0.128 Uiso 1 1 calc R . .
C54 C -0.1102(9) -0.0578(8) 0.0983(10) 0.084(4) Uani 1 1 d . . .
H54A H -0.1286 -0.0416 0.1346 0.127 Uiso 1 1 calc R . .
H54B H -0.1220 -0.0987 0.0942 0.127 Uiso 1 1 calc R . .
H54C H -0.1358 -0.0387 0.0560 0.127 Uiso 1 1 calc R . .
C55 C -0.0599(8) 0.0590(6) 0.1067(7) 0.043(3) Uani 1 1 d . . .
H55 H -0.1118 0.0463 0.0943 0.051 Uiso 1 1 calc R . .
C56 C -0.0462(7) 0.1189(6) 0.1100(7) 0.046(4) Uani 1 1 d . . .
C57 C -0.1114(8) 0.1643(7) 0.0920(10) 0.065(5) Uani 1 1 d . . .
C58 C -0.1940(10) 0.1378(8) 0.0662(12) 0.099(5) Uani 1 1 d . . .
H58A H -0.1941 0.1088 0.0321 0.148 Uiso 1 1 calc R . .
H58B H -0.2310 0.1678 0.0466 0.148 Uiso 1 1 calc R . .
H58C H -0.2082 0.1200 0.1038 0.148 Uiso 1 1 calc R . .
C59 C -0.1112(11) 0.1919(8) 0.0219(9) 0.086(4) Uani 1 1 d . . .
H59A H -0.1134 0.1616 -0.0111 0.128 Uiso 1 1 calc R . .
H59B H -0.0640 0.2142 0.0275 0.128 Uiso 1 1 calc R . .
H59C H -0.1559 0.2170 0.0063 0.128 Uiso 1 1 calc R . .
C60 C -0.0971(10) 0.2149(7) 0.1391(10) 0.084(4) Uani 1 1 d . . .
H60A H -0.1392 0.2424 0.1242 0.127 Uiso 1 1 calc R . .
H60B H -0.0483 0.2331 0.1390 0.127 Uiso 1 1 calc R . .
H60C H -0.0945 0.2019 0.1846 0.127 Uiso 1 1 calc R . .
C61 C 0.0318(7) 0.1379(6) 0.1278(7) 0.044(3) Uani 1 1 d . . .
H61 H 0.0433 0.1775 0.1306 0.052 Uiso 1 1 calc R . .
C62 C 0.0927(7) 0.0965(6) 0.1417(6) 0.036(3) Uani 1 1 d . A .
C63 C 0.2072(7) 0.1712(5) 0.2255(6) 0.032(3) Uani 1 1 d . A .
C64 C 0.1953(8) 0.1567(6) 0.2872(7) 0.048(4) Uani 1 1 d . . .
H64 H 0.1810 0.1191 0.2956 0.058 Uiso 1 1 calc R . .
C65 C 0.2052(10) 0.1998(7) 0.3371(8) 0.063(5) Uani 1 1 d . . .
H65 H 0.1982 0.1904 0.3796 0.076 Uiso 1 1 calc R . .
C66 C 0.2249(9) 0.2555(7) 0.3252(8) 0.055(4) Uani 1 1 d . . .
H66 H 0.2310 0.2837 0.3590 0.066 Uiso 1 1 calc R . .
C67 C 0.2357(8) 0.2693(6) 0.2632(8) 0.050(4) Uani 1 1 d . . .
H67 H 0.2482 0.3073 0.2543 0.059 Uiso 1 1 calc R . .
C68 C 0.2282(8) 0.2276(6) 0.2144(7) 0.041(3) Uani 1 1 d . . .
H68 H 0.2373 0.2371 0.1728 0.050 Uiso 1 1 calc R . .
C69 C 0.553(3) 0.554(2) 0.173(2) 0.26(2) Uiso 1 1 d . . .
H69A H 0.5152 0.5230 0.1698 0.309 Uiso 1 1 calc R . .
H69B H 0.6041 0.5445 0.2026 0.309 Uiso 1 1 calc R . .
C70 C 0.552(2) 0.5867(18) 0.096(2) 0.225(17) Uiso 1 1 d . . .
H70A H 0.5130 0.5678 0.0596 0.270 Uiso 1 1 calc R . .
H70B H 0.6031 0.5806 0.0881 0.270 Uiso 1 1 calc R . .
C71 C 0.531(3) 0.667(2) 0.094(3) 0.27(2) Uiso 1 1 d . . .
H71A H 0.5793 0.6895 0.1048 0.329 Uiso 1 1 calc R . .
H71B H 0.4973 0.6787 0.0502 0.329 Uiso 1 1 calc R . .
C72 C 0.493(2) 0.6704(17) 0.147(2) 0.200(15) Uiso 1 1 d . . .
H72A H 0.4364 0.6706 0.1285 0.240 Uiso 1 1 calc R . .
H72B H 0.5096 0.7044 0.1753 0.240 Uiso 1 1 calc R . .
Cl1 Cl 0.22933(19) -0.09470(14) 0.14420(19) 0.0499(9) Uani 1 1 d . . .
O1 O 0.2492(5) 0.0061(3) 0.2769(4) 0.036(2) Uani 1 1 d . . .
O2 O 0.3632(5) -0.0352(3) 0.2114(4) 0.036(2) Uani 1 1 d . . .
O3 O 0.2833(5) 0.0376(3) 0.1024(4) 0.035(2) Uani 1 1 d . . .
O4 O 0.1399(5) -0.0002(3) 0.1486(4) 0.0351(19) Uani 1 1 d . . .
O5 O 0.5230(17) 0.6133(16) 0.1860(15) 0.238(12) Uiso 1 1 d . . .
P1 P 0.37178(19) 0.07701(14) 0.25527(16) 0.0327(8) Uani 1 1 d . . .
P2 P 0.19541(19) 0.11112(14) 0.16440(16) 0.0310(7) Uani 1 1 d . . .
Ta1 Ta 0.25736(3) 0.00487(2) 0.18285(2) 0.02960(19) Uani 1 1 d . A .

loop_
_atom_site_aniso_label
_atom_site_aniso_U_11
_atom_site_aniso_U_22
_atom_site_aniso_U_33
_atom_site_aniso_U_23
_atom_site_aniso_U_13
_atom_site_aniso_U_12
C1 0.027(6) 0.026(6) 0.025(6) 0.011(5) -0.004(5) -0.007(5)
C2 0.042(7) 0.048(9) 0.029(6) 0.005(6) -0.002(6) -0.001(7)
C3 0.058(10) 0.076(12) 0.026(7) 0.003(7) 0.010(7) -0.020(8)
C4 0.094(9) 0.088(10) 0.046(6) 0.003(6) 0.020(6) -0.054(8)
C5 0.099(14) 0.063(12) 0.061(11) 0.007(9) 0.002(10) -0.039(10)
C6 0.094(9) 0.088(10) 0.046(6) 0.003(6) 0.020(6) -0.054(8)
C7 0.053(8) 0.028(7) 0.036(8) 0.001(6) 0.002(7) 0.010(6)
C8 0.054(8) 0.031(7) 0.032(7) -0.004(6) 0.012(6) -0.001(7)
C9 0.058(9) 0.060(10) 0.019(6) 0.000(6) 0.006(6) -0.004(8)
C10 0.091(12) 0.075(12) 0.027(8) -0.003(7) -0.008(8) 0.007(10)
C11 0.093(10) 0.092(10) 0.039(6) -0.018(6) -0.010(6) -0.021(8)
C12 0.093(10) 0.092(10) 0.039(6) -0.018(6) -0.010(6) -0.021(8)
C13 0.030(7) 0.038(8) 0.031(7) -0.001(5) 0.004(6) 0.006(6)
C14 0.034(7) 0.032(7) 0.026(6) -0.004(5) 0.000(5) 0.006(6)
C15 0.042(8) 0.046(9) 0.027(7) 0.004(6) 0.006(6) -0.016(7)
C16 0.020(6) 0.036(7) 0.018(6) -0.007(5) -0.004(5) 0.006(5)
C17 0.033(7) 0.035(7) 0.030(7) 0.002(5) 0.006(6) 0.004(6)
C18 0.045(8) 0.044(9) 0.049(9) 0.001(7) 0.005(7) -0.001(7)
C19 0.056(9) 0.040(9) 0.051(9) -0.003(7) 0.011(7) -0.005(7)
C20 0.059(9) 0.052(9) 0.030(7) -0.002(6) 0.005(7) -0.008(7)
C21 0.043(8) 0.060(10) 0.033(7) -0.016(7) 0.015(6) -0.003(7)
C22 0.037(8) 0.041(8) 0.037(7) -0.008(6) 0.012(6) -0.001(6)
C23 0.040(8) 0.048(9) 0.060(10) -0.014(7) 0.010(7) -0.011(7)
C27 0.047(8) 0.038(8) 0.027(7) 0.000(6) 0.012(6) -0.011(7)
C28 0.035(7) 0.029(7) 0.025(6) -0.002(5) 0.002(6) -0.006(6)
C29 0.050(8) 0.030(8) 0.036(7) -0.001(6) 0.000(7) -0.001(6)
C30 0.080(11) 0.045(9) 0.035(8) 0.006(7) 0.016(8) -0.003(8)
C31 0.079(11) 0.037(9) 0.056(10) 0.002(7) 0.018(9) -0.022(8)
C32 0.069(11) 0.038(9) 0.075(12) 0.003(8) 0.002(9) -0.028(8)
C33 0.059(10) 0.039(9) 0.058(10) -0.012(7) 0.006(8) -0.013(7)
C34 0.047(8) 0.037(8) 0.034(7) -0.003(6) -0.007(6) -0.004(6)
C35 0.036(7) 0.028(7) 0.028(7) 0.007(5) -0.007(6) -0.012(6)
C36 0.035(7) 0.038(8) 0.026(6) -0.004(6) 0.007(6) -0.011(6)
C37 0.031(7) 0.065(10) 0.026(7) 0.006(6) 0.012(6) 0.008(7)
C38 0.043(8) 0.091(13) 0.035(8) 0.004(8) 0.007(7) 0.032(8)
C39 0.060(9) 0.049(10) 0.056(9) -0.010(7) 0.020(8) 0.007(8)
C40 0.056(9) 0.057(10) 0.049(8) 0.001(7) 0.031(7) 0.002(7)
C41 0.040(8) 0.047(9) 0.032(7) 0.006(6) 0.010(6) -0.013(7)
C42 0.052(8) 0.019(7) 0.048(8) 0.003(6) 0.013(7) -0.005(6)
C43 0.071(10) 0.033(8) 0.053(9) 0.003(7) 0.015(8) 0.003(7)
C47 0.035(7) 0.037(8) 0.032(7) 0.000(6) 0.001(6) -0.004(6)
C48 0.039(7) 0.021(7) 0.029(6) -0.003(5) 0.003(6) 0.002(5)
C49 0.038(8) 0.026(7) 0.031(7) -0.003(5) 0.005(6) 0.002(6)
C50 0.036(7) 0.039(8) 0.034(7) 0.005(6) 0.006(6) 0.002(6)
C51 0.025(7) 0.037(8) 0.054(9) 0.004(7) -0.009(6) -0.010(6)
C52 0.068(9) 0.057(9) 0.161(15) 0.004(9) 0.017(9) -0.001(7)
C53 0.097(10) 0.072(9) 0.077(9) -0.010(7) 0.006(8) 0.024(8)
C54 0.060(8) 0.051(8) 0.126(12) 0.000(8) -0.001(8) 0.013(6)
C55 0.033(7) 0.039(9) 0.056(9) -0.002(7) 0.011(7) -0.002(6)
C56 0.036(8) 0.039(9) 0.064(10) -0.004(7) 0.018(7) 0.003(6)
C57 0.035(8) 0.041(9) 0.110(15) -0.003(9) 0.003(9) 0.001(7)
C58 0.068(9) 0.057(9) 0.161(15) 0.004(9) 0.017(9) -0.001(7)
C59 0.097(10) 0.072(9) 0.077(9) -0.010(7) 0.006(8) 0.024(8)
C60 0.060(8) 0.051(8) 0.126(12) 0.000(8) -0.001(8) 0.013(6)
C61 0.039(8) 0.034(8) 0.062(9) -0.010(7) 0.020(7) -0.002(6)
C62 0.034(7) 0.036(8) 0.038(7) -0.003(6) 0.011(6) 0.003(6)
C63 0.034(7) 0.027(7) 0.036(7) -0.007(5) 0.011(6) 0.001(6)
C64 0.062(9) 0.028(8) 0.064(10) -0.001(7) 0.034(8) 0.001(7)
C65 0.086(12) 0.065(12) 0.043(9) -0.019(8) 0.024(9) 0.006(9)
C66 0.073(11) 0.038(9) 0.051(10) -0.021(7) 0.013(8) 0.001(8)
C67 0.056(9) 0.030(8) 0.057(10) -0.018(7) 0.006(8) -0.002(7)
C68 0.050(8) 0.033(8) 0.036(8) 0.003(6) 0.005(7) 0.001(6)
Cl1 0.0395(18) 0.0302(19) 0.069(2) -0.0087(16) -0.0031(18) 0.0004(15)
O1 0.042(5) 0.029(5) 0.035(5) 0.007(4) 0.006(4) -0.009(4)
O2 0.040(5) 0.029(5) 0.030(5) 0.001(4) -0.003(4) 0.000(4)
O3 0.043(5) 0.024(5) 0.034(5) 0.000(4) 0.006(4) 0.004(4)
O4 0.035(5) 0.025(5) 0.040(5) -0.002(4) 0.002(4) -0.001(4)
P1 0.0349(18) 0.0312(19) 0.0284(17) -0.0017(14) 0.0029(14) -0.0033(14)
P2 0.0325(17) 0.0284(18) 0.0316(17) -0.0009(13) 0.0083(14) -0.0018(14)
Ta1 0.0335(3) 0.0245(3) 0.0268(3) 0.0008(2) 0.0017(2) -0.0019(2)

loop_
_atom_type_symbol
_atom_type_description
_atom_type_scat_dispersion_real
_atom_type_scat_dispersion_imag
_atom_type_scat_source
C C 0.0033 0.0016 'International Tables Vol C Tables 4.2.6.8 and 6.1.1.4'
H H 0.0000 0.0000 'International Tables Vol C Tables 4.2.6.8 and 6.1.1.4'
Cl Cl 0.1484 0.1585 'International Tables Vol C Tables 4.2.6.8 and 6.1.1.4'
O O 0.0106 0.0060 'International Tables Vol C Tables 4.2.6.8 and 6.1.1.4'
P P 0.1023 0.0942 'International Tables Vol C Tables 4.2.6.8 and 6.1.1.4'
Ta Ta -0.7052 6.5227 'International Tables Vol C Tables 4.2.6.8 and 6.1.1.4'

loop_
_geom_angle_atom_site_label_1
_geom_angle_atom_site_label_2
_geom_angle_atom_site_label_3
_geom_angle
_geom_angle_site_symmetry_1
_geom_angle_site_symmetry_3
_geom_angle_publ_flag
O1 C1 C14 117.9(10) . . ?
O1 C1 C2 118.7(10) . . ?
C14 C1 C2 123.4(11) . . ?
C1 C2 C7 115.0(12) . . ?
C1 C2 C3 123.1(11) . . ?
C7 C2 C3 121.9(12) . . ?
C6 C3 C2 113.0(11) . . ?
C6 C3 C4 106.1(13) . . ?
C2 C3 C4 109.4(12) . . ?
C6 C3 C5 108.2(14) . . ?
C2 C3 C5 110.9(13) . . ?
C4 C3 C5 109.2(13) . . ?
C3 C4 H4A 109.5 . . ?
C3 C4 H4B 109.5 . . ?
H4A C4 H4B 109.5 . . ?
C3 C4 H4C 109.5 . . ?
H4A C4 H4C 109.5 . . ?
H4B C4 H4C 109.5 . . ?
C3 C5 H5A 109.5 . . ?
C3 C5 H5B 109.5 . . ?
H5A C5 H5B 109.5 . . ?
C3 C5 H5C 109.5 . . ?
H5A C5 H5C 109.5 . . ?
H5B C5 H5C 109.5 . . ?
C3 C6 H6A 109.5 . . ?
C3 C6 H6B 109.5 . . ?
H6A C6 H6B 109.5 . . ?
C3 C6 H6C 109.5 . . ?
H6A C6 H6C 109.5 . . ?
H6B C6 H6C 109.5 . . ?
C8 C7 C2 124.7(13) . . ?
C8 C7 H7 117.7 . . ?
C2 C7 H7 117.7 . . ?
C13 C8 C7 117.6(12) . . ?
C13 C8 C9 122.6(12) . . ?
C7 C8 C9 119.8(12) . . ?
C10 C9 C12 110.2(13) . . ?
C10 C9 C11 106.9(13) . . ?
C12 C9 C11 111.2(14) . . ?
C10 C9 C8 110.5(12) . . ?
C12 C9 C8 112.1(11) . . ?
C11 C9 C8 105.7(11) . . ?
C9 C10 H10A 109.5 . . ?
C9 C10 H10B 109.5 . . ?
H10A C10 H10B 109.5 . . ?
C9 C10 H10C 109.5 . . ?
H10A C10 H10C 109.5 . . ?
H10B C10 H10C 109.5 . . ?
C9 C11 H11A 109.5 . . ?
C9 C11 H11B 109.5 . . ?
H11A C11 H11B 109.5 . . ?
C9 C11 H11C 109.5 . . ?
H11A C11 H11C 109.5 . . ?
H11B C11 H11C 109.5 . . ?
C9 C12 H12A 109.5 . . ?
C9 C12 H12B 109.5 . . ?
H12A C12 H12B 109.5 . . ?
C9 C12 H12C 109.5 . . ?
H12A C12 H12C 109.5 . . ?
H12B C12 H12C 109.5 . . ?
C8 C13 C14 120.1(12) . . ?
C8 C13 H13 119.9 . . ?
C14 C13 H13 119.9 . . ?
C1 C14 C13 119.1(11) . . ?
C1 C14 P1 116.4(8) . . ?
C13 C14 P1 124.5(10) . . ?
C28 C15 C16 124.5(11) . . ?
C28 C15 O2 115.3(12) . . ?
C16 C15 O2 120.2(11) . . ?
C21 C16 C15 113.1(11) . . ?
C21 C16 C17 123.3(11) . . ?
C15 C16 C17 123.6(10) . . ?
C16 C17 C19 112.3(10) . . ?
C16 C17 C18 110.9(10) . . ?
C19 C17 C18 105.4(10) . . ?
C16 C17 C20 108.5(10) . . ?
C19 C17 C20 107.7(11) . . ?
C18 C17 C20 112.0(10) . . ?
C17 C18 H18A 109.5 . . ?
C17 C18 H18B 109.5 . . ?
H18A C18 H18B 109.5 . . ?
C17 C18 H18C 109.5 . . ?
H18A C18 H18C 109.5 . . ?
H18B C18 H18C 109.5 . . ?
C17 C19 H19A 109.5 . . ?
C17 C19 H19B 109.5 . . ?
H19A C19 H19B 109.5 . . ?
C17 C19 H19C 109.5 . . ?
H19A C19 H19C 109.5 . . ?
H19B C19 H19C 109.5 . . ?
C17 C20 H20A 109.5 . . ?
C17 C20 H20B 109.5 . . ?
H20A C20 H20B 109.5 . . ?
C17 C20 H20C 109.5 . . ?
H20A C20 H20C 109.5 . . ?
H20B C20 H20C 109.5 . . ?
C16 C21 C22 125.7(13) . . ?
C16 C21 H21 117.1 . . ?
C22 C21 H21 117.1 . . ?
C27 C22 C21 117.6(12) . . ?
C27 C22 C23 122.1(12) . . ?
C21 C22 C23 120.3(12) . . ?
C24 C23 C24A 35.3(17) . . ?
C24 C23 C22 115.6(15) . . ?
C24A C23 C22 113.8(18) . . ?
C24 C23 C26 120(2) . . ?
C24A C23 C26 134(2) . . ?
C22 C23 C26 111.9(16) . . ?
C24 C23 C26A 73(2) . . ?
C24A C23 C26A 108(3) . . ?
C22 C23 C26A 100(2) . . ?
C26 C23 C26A 64(2) . . ?
C24 C23 C25A 135(2) . . ?
C24A C23 C25A 116(2) . . ?
C22 C23 C25A 108.0(17) . . ?
C26 C23 C25A 45.4(17) . . ?
C26A C23 C25A 109(3) . . ?
C24 C23 C25 106(2) . . ?
C24A C23 C25 73(2) . . ?
C22 C23 C25 106.7(17) . . ?
C26 C23 C25 93(2) . . ?
C26A C23 C25 150(2) . . ?
C25A C23 C25 49.8(18) . . ?
C23 C24 H24A 109.5 . . ?
C23 C24 H24B 109.5 . . ?
H24A C24 H24B 109.5 . . ?
C23 C24 H24C 109.5 . . ?
H24A C24 H24C 109.5 . . ?
H24B C24 H24C 109.5 . . ?
C23 C25 H25A 109.5 . . ?
C23 C25 H25B 109.5 . . ?
H25A C25 H25B 109.5 . . ?
C23 C25 H25C 109.5 . . ?
H25A C25 H25C 109.5 . . ?
H25B C25 H25C 109.5 . . ?
C23 C26 H26A 109.5 . . ?
C23 C26 H26B 109.5 . . ?
H26A C26 H26B 109.5 . . ?
C23 C26 H26C 109.5 . . ?
H26A C26 H26C 109.5 . . ?
H26B C26 H26C 109.5 . . ?
C23 C24A H24D 109.5 . . ?
C23 C24A H24E 109.5 . . ?
H24D C24A H24E 109.5 . . ?
C23 C24A H24F 109.5 . . ?
H24D C24A H24F 109.5 . . ?
H24E C24A H24F 109.5 . . ?
C23 C25A H25D 109.5 . . ?
C23 C25A H25E 109.5 . . ?
H25D C25A H25E 109.5 . . ?
C23 C25A H25F 109.5 . . ?
H25D C25A H25F 109.5 . . ?
H25E C25A H25F 109.5 . . ?
C23 C26A H26D 109.5 . . ?
C23 C26A H26E 109.5 . . ?
H26D C26A H26E 109.5 . . ?
C23 C26A H26F 109.5 . . ?
H26D C26A H26F 109.5 . . ?
H26E C26A H26F 109.5 . . ?
C22 C27 C28 119.7(12) . . ?
C22 C27 H27 120.1 . . ?
C28 C27 H27 120.1 . . ?
C15 C28 C27 119.3(12) . . ?
C15 C28 P1 114.1(9) . . ?
C27 C28 P1 126.7(10) . . ?
C30 C29 C34 118.5(13) . . ?
C30 C29 P1 118.0(10) . . ?
C34 C29 P1 123.5(11) . . ?
C31 C30 C29 120.7(14) . . ?
C31 C30 H30 119.7 . . ?
C29 C30 H30 119.7 . . ?
C32 C31 C30 121.0(15) . . ?
C32 C31 H31 119.5 . . ?
C30 C31 H31 119.5 . . ?
C31 C32 C33 119.8(14) . . ?
C31 C32 H32 120.1 . . ?
C33 C32 H32 120.1 . . ?
C32 C33 C34 120.1(14) . . ?
C32 C33 H33 120.0 . . ?
C34 C33 H33 120.0 . . ?
C33 C34 C29 120.0(14) . . ?
C33 C34 H34 120.0 . . ?
C29 C34 H34 120.0 . . ?
O3 C35 C48 118.5(11) . . ?
O3 C35 C36 119.2(11) . . ?
C48 C35 C36 122.3(11) . . ?
C41 C36 C35 114.4(12) . . ?
C41 C36 C37 124.0(11) . . ?
C35 C36 C37 121.6(11) . . ?
C40 C37 C36 112.3(11) . . ?
C40 C37 C39 107.8(11) . . ?
C36 C37 C39 112.5(10) . . ?
C40 C37 C38 106.2(11) . . ?
C36 C37 C38 109.3(10) . . ?
C39 C37 C38 108.4(12) . . ?
C37 C38 H38A 109.5 . . ?
C37 C38 H38B 109.5 . . ?
H38A C38 H38B 109.5 . . ?
C37 C38 H38C 109.5 . . ?
H38A C38 H38C 109.5 . . ?
H38B C38 H38C 109.5 . . ?
C37 C39 H39A 109.5 . . ?
C37 C39 H39B 109.5 . . ?
H39A C39 H39B 109.5 . . ?
C37 C39 H39C 109.5 . . ?
H39A C39 H39C 109.5 . . ?
H39B C39 H39C 109.5 . . ?
C37 C40 H40A 109.5 . . ?
C37 C40 H40B 109.5 . . ?
H40A C40 H40B 109.5 . . ?
C37 C40 H40C 109.5 . . ?
H40A C40 H40C 109.5 . . ?
H40B C40 H40C 109.5 . . ?
C36 C41 C42 126.6(12) . . ?
C36 C41 H41 116.7 . . ?
C42 C41 H41 116.7 . . ?
C47 C42 C41 115.5(11) . . ?
C47 C42 C43 124.1(13) . . ?
C41 C42 C43 120.4(12) . . ?
C46A C43 C44 143(3) . . ?
C46A C43 C42 104(3) . . ?
C44 C43 C42 112.9(14) . . ?
C46A C43 C45A 115(4) . . ?
C44 C43 C45A 46(2) . . ?
C42 C43 C45A 114(2) . . ?
C46A C43 C45 58(3) . . ?
C44 C43 C45 106.3(17) . . ?
C42 C43 C45 106.6(15) . . ?
C45A C43 C45 62(2) . . ?
C46A C43 C44A 112(4) . . ?
C44 C43 C44A 63(2) . . ?
C42 C43 C44A 103(2) . . ?
C45A C43 C44A 108(3) . . ?
C45 C43 C44A 150(3) . . ?
C46A C43 C46 58(3) . . ?
C44 C43 C46 108.7(15) . . ?
C42 C43 C46 112.4(13) . . ?
C45A C43 C46 133(2) . . ?
C45 C43 C46 109.7(14) . . ?
C44A C43 C46 55(2) . . ?
C43 C44 H44A 109.5 . . ?
C43 C44 H44B 109.5 . . ?
H44A C44 H44B 109.5 . . ?
C43 C44 H44C 109.5 . . ?
H44A C44 H44C 109.5 . . ?
H44B C44 H44C 109.5 . . ?
C43 C45 H45A 109.5 . . ?
C43 C45 H45B 109.5 . . ?
H45A C45 H45B 109.5 . . ?
C43 C45 H45C 109.5 . . ?
H45A C45 H45C 109.5 . . ?
H45B C45 H45C 109.5 . . ?
C43 C46 H46A 109.5 . . ?
C43 C46 H46B 109.5 . . ?
H46A C46 H46B 109.5 . . ?
C43 C46 H46C 109.5 . . ?
H46A C46 H46C 109.5 . . ?
H46B C46 H46C 109.5 . . ?
C43 C44A H44D 109.5 . . ?
C43 C44A H44E 109.5 . . ?
H44D C44A H44E 109.5 . . ?
C43 C44A H44F 109.5 . . ?
H44D C44A H44F 109.5 . . ?
H44E C44A H44F 109.5 . . ?
C43 C45A H45D 109.5 . . ?
C43 C45A H45E 109.5 . . ?
H45D C45A H45E 109.5 . . ?
C43 C45A H45F 109.5 . . ?
H45D C45A H45F 109.5 . . ?
H45E C45A H45F 109.5 . . ?
C43 C46A H46D 109.5 . . ?
C43 C46A H46E 109.5 . . ?
H46D C46A H46E 109.5 . . ?
C43 C46A H46F 109.5 . . ?
H46D C46A H46F 109.5 . . ?
H46E C46A H46F 109.5 . . ?
C42 C47 C48 122.2(12) . . ?
C42 C47 H47 118.9 . . ?
C48 C47 H47 118.9 . . ?
C47 C48 C35 119.1(12) . . ?
C47 C48 P2 126.7(10) . . ?
C35 C48 P2 114.1(9) . . ?
O4 C49 C50 122.7(11) . . ?
O4 C49 C62 117.4(11) . . ?
C50 C49 C62 119.9(11) . . ?
C49 C50 C55 116.6(12) . . ?
C49 C50 C51 122.7(11) . . ?
C55 C50 C51 120.5(11) . . ?
C53 C51 C50 108.7(12) . . ?
C53 C51 C54 110.0(13) . . ?
C50 C51 C54 110.9(11) . . ?
C53 C51 C52 111.5(13) . . ?
C50 C51 C52 108.2(11) . . ?
C54 C51 C52 107.6(13) . . ?
C51 C52 H52A 109.5 . . ?
C51 C52 H52B 109.5 . . ?
H52A C52 H52B 109.5 . . ?
C51 C52 H52C 109.5 . . ?
H52A C52 H52C 109.5 . . ?
H52B C52 H52C 109.5 . . ?
C51 C53 H53A 109.5 . . ?
C51 C53 H53B 109.5 . . ?
H53A C53 H53B 109.5 . . ?
C51 C53 H53C 109.5 . . ?
H53A C53 H53C 109.5 . . ?
H53B C53 H53C 109.5 . . ?
C51 C54 H54A 109.5 . . ?
C51 C54 H54B 109.5 . . ?
H54A C54 H54B 109.5 . . ?
C51 C54 H54C 109.5 . . ?
H54A C54 H54C 109.5 . . ?
H54B C54 H54C 109.5 . . ?
C56 C55 C50 124.4(12) . . ?
C56 C55 H55 117.8 . . ?
C50 C55 H55 117.8 . . ?
C61 C56 C55 117.9(12) . . ?
C61 C56 C57 118.5(12) . . ?
C55 C56 C57 123.6(12) . . ?
C60 C57 C56 113.5(13) . . ?
C60 C57 C58 120.5(15) . . ?
C56 C57 C58 113.4(13) . . ?
C60 C57 C59 103.2(14) . . ?
C56 C57 C59 107.6(14) . . ?
C58 C57 C59 95.4(15) . . ?
C57 C58 H58A 109.5 . . ?
C57 C58 H58B 109.5 . . ?
H58A C58 H58B 109.5 . . ?
C57 C58 H58C 109.5 . . ?
H58A C58 H58C 109.5 . . ?
H58B C58 H58C 109.5 . . ?
C57 C59 H59A 109.5 . . ?
C57 C59 H59B 109.5 . . ?
H59A C59 H59B 109.5 . . ?
C57 C59 H59C 109.5 . . ?
H59A C59 H59C 109.5 . . ?
H59B C59 H59C 109.5 . . ?
C57 C60 H60A 109.5 . . ?
C57 C60 H60B 109.5 . . ?
H60A C60 H60B 109.5 . . ?
C57 C60 H60C 109.5 . . ?
H60A C60 H60C 109.5 . . ?
H60B C60 H60C 109.5 . . ?
C56 C61 C62 119.2(12) . . ?
C56 C61 H61 120.4 . . ?
C62 C61 H61 120.4 . . ?
C61 C62 C49 121.9(11) . . ?
C61 C62 P2 126.6(10) . . ?
C49 C62 P2 111.5(9) . . ?
C64 C63 C68 119.6(12) . . ?
C64 C63 P2 114.9(10) . . ?
C68 C63 P2 125.5(10) . . ?
C63 C64 C65 118.3(13) . . ?
C63 C64 H64 120.9 . . ?
C65 C64 H64 120.9 . . ?
C66 C65 C64 121.5(15) . . ?
C66 C65 H65 119.3 . . ?
C64 C65 H65 119.3 . . ?
C67 C66 C65 119.4(13) . . ?
C67 C66 H66 120.3 . . ?
C65 C66 H66 120.3 . . ?
C68 C67 C66 120.0(14) . . ?
C68 C67 H67 120.0 . . ?
C66 C67 H67 120.0 . . ?
C67 C68 C63 121.2(14) . . ?
C67 C68 H68 119.4 . . ?
C63 C68 H68 119.4 . . ?
O5 C69 C70 82(3) . . ?
O5 C69 H69A 115.0 . . ?
C70 C69 H69A 115.0 . . ?
O5 C69 H69B 115.0 . . ?
C70 C69 H69B 115.0 . . ?
H69A C69 H69B 112.0 . . ?
C69 C70 C71 113(3) . . ?
C69 C70 H70A 109.0 . . ?
C71 C70 H70A 109.0 . . ?
C69 C70 H70B 109.0 . . ?
C71 C70 H70B 109.0 . . ?
H70A C70 H70B 107.8 . . ?
C72 C71 C70 100(4) . . ?
C72 C71 H71A 111.7 . . ?
C70 C71 H71A 111.8 . . ?
C72 C71 H71B 111.7 . . ?
C70 C71 H71B 111.8 . . ?
H71A C71 H71B 109.5 . . ?
C71 C72 O5 100(3) . . ?
C71 C72 H72A 111.8 . . ?
O5 C72 H72A 111.8 . . ?
C71 C72 H72B 111.8 . . ?
O5 C72 H72B 111.8 . . ?
H72A C72 H72B 109.5 . . ?
C1 O1 Ta1 135.4(7) . . ?
C15 O2 Ta1 137.1(8) . . ?
C35 O3 Ta1 134.9(8) . . ?
C49 O4 Ta1 138.1(7) . . ?
C69 O5 C72 139(3) . . ?
C28 P1 C14 107.1(5) . . ?
C28 P1 C29 103.8(6) . . ?
C14 P1 C29 112.1(6) . . ?
C28 P1 Ta1 100.0(4) . . ?
C14 P1 Ta1 96.0(4) . . ?
C29 P1 Ta1 135.2(4) . . ?
C62 P2 C48 108.3(6) . . ?
C62 P2 C63 103.6(6) . . ?
C48 P2 C63 113.2(6) . . ?
C62 P2 Ta1 102.5(4) . . ?
C48 P2 Ta1 98.6(4) . . ?
C63 P2 Ta1 129.2(4) . . ?
O1 Ta1 O3 154.7(3) . . ?
O1 Ta1 O4 89.4(3) . . ?
O3 Ta1 O4 101.2(3) . . ?
O1 Ta1 O2 92.3(3) . . ?
O3 Ta1 O2 90.0(3) . . ?
O4 Ta1 O2 149.6(3) . . ?
O1 Ta1 Cl1 105.4(2) . . ?
O3 Ta1 Cl1 99.5(2) . . ?
O4 Ta1 Cl1 74.5(2) . . ?
O2 Ta1 Cl1 75.8(2) . . ?
O1 Ta1 P2 89.2(2) . . ?
O3 Ta1 P2 73.4(2) . . ?
O4 Ta1 P2 69.9(2) . . ?
O2 Ta1 P2 140.5(2) . . ?
Cl1 Ta1 P2 141.31(10) . . ?
O1 Ta1 P1 73.0(2) . . ?
O3 Ta1 P1 84.6(2) . . ?
O4 Ta1 P1 140.4(2) . . ?
O2 Ta1 P1 68.2(2) . . ?
Cl1 Ta1 P1 143.76(10) . . ?
P2 Ta1 P1 74.53(10) . . ?

loop_
_geom_bond_atom_site_label_1
_geom_bond_atom_site_label_2
_geom_bond_distance
_geom_bond_site_symmetry_2
_geom_bond_publ_flag
C1 O1 1.367(13) . ?
C1 C14 1.369(16) . ?
C1 C2 1.371(16) . ?
C2 C7 1.401(17) . ?
C2 C3 1.52(2) . ?
C3 C6 1.514(18) . ?
C3 C4 1.54(2) . ?
C3 C5 1.57(2) . ?
C4 H4A 0.9600 . ?
C4 H4B 0.9600 . ?
C4 H4C 0.9600 . ?
C5 H5A 0.9600 . ?
C5 H5B 0.9600 . ?
C5 H5C 0.9600 . ?
C6 H6A 0.9600 . ?
C6 H6B 0.9600 . ?
C6 H6C 0.9600 . ?
C7 C8 1.390(18) . ?
C7 H7 0.9300 . ?
C8 C13 1.364(16) . ?
C8 C9 1.569(17) . ?
C9 C10 1.486(19) . ?
C9 C12 1.49(2) . ?
C9 C11 1.54(2) . ?
C10 H10A 0.9600 . ?
C10 H10B 0.9600 . ?
C10 H10C 0.9600 . ?
C11 H11A 0.9600 . ?
C11 H11B 0.9600 . ?
C11 H11C 0.9600 . ?
C12 H12A 0.9600 . ?
C12 H12B 0.9600 . ?
C12 H12C 0.9600 . ?
C13 C14 1.421(15) . ?
C13 H13 0.9300 . ?
C14 P1 1.812(12) . ?
C15 C28 1.359(17) . ?
C15 C16 1.395(17) . ?
C15 O2 1.403(15) . ?
C16 C21 1.379(17) . ?
C16 C17 1.508(17) . ?
C17 C19 1.537(17) . ?
C17 C18 1.542(18) . ?
C17 C20 1.549(16) . ?
C18 H18A 0.9600 . ?
C18 H18B 0.9600 . ?
C18 H18C 0.9600 . ?
C19 H19A 0.9600 . ?
C19 H19B 0.9600 . ?
C19 H19C 0.9600 . ?
C20 H20A 0.9600 . ?
C20 H20B 0.9600 . ?
C20 H20C 0.9600 . ?
C21 C22 1.411(19) . ?
C21 H21 0.9300 . ?
C22 C27 1.354(18) . ?
C22 C23 1.538(18) . ?
C23 C24 1.45(3) . ?
C23 C24A 1.53(4) . ?
C23 C26 1.54(3) . ?
C23 C26A 1.55(3) . ?
C23 C25A 1.59(3) . ?
C23 C25 1.59(3) . ?
C24 H24A 0.9600 . ?
C24 H24B 0.9600 . ?
C24 H24C 0.9600 . ?
C25 H25A 0.9600 . ?
C25 H25B 0.9600 . ?
C25 H25C 0.9600 . ?
C26 H26A 0.9600 . ?
C26 H26B 0.9600 . ?
C26 H26C 0.9600 . ?
C24A H24D 0.9600 . ?
C24A H24E 0.9600 . ?
C24A H24F 0.9600 . ?
C25A H25D 0.9600 . ?
C25A H25E 0.9600 . ?
C25A H25F 0.9600 . ?
C26A H26D 0.9600 . ?
C26A H26E 0.9600 . ?
C26A H26F 0.9600 . ?
C27 C28 1.418(16) . ?
C27 H27 0.9300 . ?
C28 P1 1.798(13) . ?
C29 C30 1.375(18) . ?
C29 C34 1.382(17) . ?
C29 P1 1.849(13) . ?
C30 C31 1.350(19) . ?
C30 H30 0.9300 . ?
C31 C32 1.35(2) . ?
C31 H31 0.9300 . ?
C32 C33 1.37(2) . ?
C32 H32 0.9300 . ?
C33 C34 1.369(19) . ?
C33 H33 0.9300 . ?
C34 H34 0.9300 . ?
C35 O3 1.359(13) . ?
C35 C48 1.400(17) . ?
C35 C36 1.429(16) . ?
C36 C41 1.359(17) . ?
C36 C37 1.505(18) . ?
C37 C40 1.490(17) . ?
C37 C39 1.554(19) . ?
C37 C38 1.565(16) . ?
C38 H38A 0.9600 . ?
C38 H38B 0.9600 . ?
C38 H38C 0.9600 . ?
C39 H39A 0.9600 . ?
C39 H39B 0.9600 . ?
C39 H39C 0.9600 . ?
C40 H40A 0.9600 . ?
C40 H40B 0.9600 . ?
C40 H40C 0.9600 . ?
C41 C42 1.435(18) . ?
C41 H41 0.9300 . ?
C42 C47 1.375(17) . ?
C42 C43 1.520(18) . ?
C43 C46A 1.45(6) . ?
C43 C44 1.51(3) . ?
C43 C45A 1.52(5) . ?
C43 C45 1.54(3) . ?
C43 C44A 1.57(6) . ?
C43 C46 1.576(19) . ?
C44 H44A 0.9600 . ?
C44 H44B 0.9600 . ?
C44 H44C 0.9600 . ?
C45 H45A 0.9600 . ?
C45 H45B 0.9600 . ?
C45 H45C 0.9600 . ?
C46 H46A 0.9600 . ?
C46 H46B 0.9600 . ?
C46 H46C 0.9600 . ?
C44A H44D 0.9600 . ?
C44A H44E 0.9600 . ?
C44A H44F 0.9600 . ?
C45A H45D 0.9600 . ?
C45A H45E 0.9600 . ?
C45A H45F 0.9600 . ?
C46A H46D 0.9600 . ?
C46A H46E 0.9600 . ?
C46A H46F 0.9600 . ?
C47 C48 1.396(16) . ?
C47 H47 0.9300 . ?
C48 P2 1.789(12) . ?
C49 O4 1.353(14) . ?
C49 C50 1.394(17) . ?
C49 C62 1.413(17) . ?
C50 C55 1.422(17) . ?
C50 C51 1.534(18) . ?
C51 C53 1.51(2) . ?
C51 C54 1.539(19) . ?
C51 C52 1.56(2) . ?
C52 H52A 0.9600 . ?
C52 H52B 0.9600 . ?
C52 H52C 0.9600 . ?
C53 H53A 0.9600 . ?
C53 H53B 0.9600 . ?
C53 H53C 0.9600 . ?
C54 H54A 0.9600 . ?
C54 H54B 0.9600 . ?
C54 H54C 0.9600 . ?
C55 C56 1.396(18) . ?
C55 H55 0.9300 . ?
C56 C61 1.398(18) . ?
C56 C57 1.525(19) . ?
C57 C60 1.48(2) . ?
C57 C58 1.54(2) . ?
C57 C59 1.56(2) . ?
C58 H58A 0.9600 . ?
C58 H58B 0.9600 . ?
C58 H58C 0.9600 . ?
C59 H59A 0.9600 . ?
C59 H59B 0.9600 . ?
C59 H59C 0.9600 . ?
C60 H60A 0.9600 . ?
C60 H60B 0.9600 . ?
C60 H60C 0.9600 . ?
C61 C62 1.408(17) . ?
C61 H61 0.9300 . ?
C62 P2 1.781(12) . ?
C63 C64 1.369(17) . ?
C63 C68 1.383(17) . ?
C63 P2 1.830(12) . ?
C64 C65 1.393(19) . ?
C64 H64 0.9300 . ?
C65 C66 1.37(2) . ?
C65 H65 0.9300 . ?
C66 C67 1.36(2) . ?
C66 H66 0.9300 . ?
C67 C68 1.359(18) . ?
C67 H67 0.9300 . ?
C68 H68 0.9300 . ?
C69 O5 1.50(5) . ?
C69 C70 1.73(5) . ?
C69 H69A 0.9700 . ?
C69 H69B 0.9700 . ?
C70 C71 1.87(5) . ?
C70 H70A 0.9700 . ?
C70 H70B 0.9700 . ?
C71 C72 1.42(5) . ?
C71 H71A 0.9700 . ?
C71 H71B 0.9700 . ?
C72 O5 1.55(4) . ?
C72 H72A 0.9700 . ?
C72 H72B 0.9700 . ?
Cl1 Ta1 2.424(3) . ?
O1 Ta1 1.956(8) . ?
O2 Ta1 2.024(8) . ?
O3 Ta1 1.967(8) . ?
O4 Ta1 2.007(8) . ?
P1 Ta1 2.714(3) . ?
P2 Ta1 2.659(3) . ?

loop_
_geom_torsion_atom_site_label_1
_geom_torsion_atom_site_label_2
_geom_torsion_atom_site_label_3
_geom_torsion_atom_site_label_4
_geom_torsion
_geom_torsion_site_symmetry_1
_geom_torsion_site_symmetry_2
_geom_torsion_site_symmetry_3
_geom_torsion_site_symmetry_4
_geom_torsion_publ_flag
O1 C1 C2 C7 -177.6(11) . . . . ?
C14 C1 C2 C7 2.9(19) . . . . ?
O1 C1 C2 C3 4(2) . . . . ?
C14 C1 C2 C3 -175.3(13) . . . . ?
C1 C2 C3 C6 178.3(14) . . . . ?
C7 C2 C3 C6 0(2) . . . . ?
C1 C2 C3 C4 -63.8(18) . . . . ?
C7 C2 C3 C4 118.2(14) . . . . ?
C1 C2 C3 C5 56.6(18) . . . . ?
C7 C2 C3 C5 -121.4(14) . . . . ?
C1 C2 C7 C8 -1(2) . . . . ?
C3 C2 C7 C8 177.0(13) . . . . ?
C2 C7 C8 C13 -2(2) . . . . ?
C2 C7 C8 C9 180.0(12) . . . . ?
C13 C8 C9 C10 -122.8(15) . . . . ?
C7 C8 C9 C10 55.5(17) . . . . ?
C13 C8 C9 C12 0.6(19) . . . . ?
C7 C8 C9 C12 178.9(13) . . . . ?
C13 C8 C9 C11 121.8(15) . . . . ?
C7 C8 C9 C11 -59.8(16) . . . . ?
C7 C8 C13 C14 2.9(18) . . . . ?
C9 C8 C13 C14 -178.8(11) . . . . ?
O1 C1 C14 C13 178.8(10) . . . . ?
C2 C1 C14 C13 -1.7(19) . . . . ?
O1 C1 C14 P1 -1.9(15) . . . . ?
C2 C1 C14 P1 177.6(10) . . . . ?
C8 C13 C14 C1 -1.4(18) . . . . ?
C8 C13 C14 P1 179.4(10) . . . . ?
C28 C15 C16 C21 -3.4(17) . . . . ?
O2 C15 C16 C21 177.9(10) . . . . ?
C28 C15 C16 C17 175.0(11) . . . . ?
O2 C15 C16 C17 -3.7(17) . . . . ?
C21 C16 C17 C19 4.7(16) . . . . ?
C15 C16 C17 C19 -173.6(11) . . . . ?
C21 C16 C17 C18 122.3(13) . . . . ?
C15 C16 C17 C18 -55.9(15) . . . . ?
C21 C16 C17 C20 -114.2(13) . . . . ?
C15 C16 C17 C20 67.5(15) . . . . ?
C15 C16 C21 C22 1.5(18) . . . . ?
C17 C16 C21 C22 -176.9(12) . . . . ?
C16 C21 C22 C27 0(2) . . . . ?
C16 C21 C22 C23 -178.5(13) . . . . ?
C27 C22 C23 C24 -128(2) . . . . ?
C21 C22 C23 C24 51(2) . . . . ?
C27 C22 C23 C24A -167(2) . . . . ?
C21 C22 C23 C24A 12(3) . . . . ?
C27 C22 C23 C26 14(2) . . . . ?
C21 C22 C23 C26 -167.2(18) . . . . ?
C27 C22 C23 C26A -52(2) . . . . ?
C21 C22 C23 C26A 127(2) . . . . ?
C27 C22 C23 C25A 62(2) . . . . ?
C21 C22 C23 C25A -119(2) . . . . ?
C27 C22 C23 C25 115(2) . . . . ?
C21 C22 C23 C25 -67(2) . . . . ?
C21 C22 C27 C28 -0.4(18) . . . . ?
C23 C22 C27 C28 178.3(11) . . . . ?
C16 C15 C28 C27 3.4(18) . . . . ?
O2 C15 C28 C27 -177.9(10) . . . . ?
C16 C15 C28 P1 -176.1(10) . . . . ?
O2 C15 C28 P1 2.7(13) . . . . ?
C22 C27 C28 C15 -1.3(17) . . . . ?
C22 C27 C28 P1 178.1(10) . . . . ?
C34 C29 C30 C31 0(2) . . . . ?
P1 C29 C30 C31 -179.3(12) . . . . ?
C29 C30 C31 C32 0(2) . . . . ?
C30 C31 C32 C33 0(3) . . . . ?
C31 C32 C33 C34 0(2) . . . . ?
C32 C33 C34 C29 -1(2) . . . . ?
C30 C29 C34 C33 1(2) . . . . ?
P1 C29 C34 C33 179.7(10) . . . . ?
O3 C35 C36 C41 175.9(10) . . . . ?
C48 C35 C36 C41 -1.3(16) . . . . ?
O3 C35 C36 C37 -4.9(16) . . . . ?
C48 C35 C36 C37 177.9(11) . . . . ?
C41 C36 C37 C40 0.1(17) . . . . ?
C35 C36 C37 C40 -179.1(11) . . . . ?
C41 C36 C37 C39 -121.8(13) . . . . ?
C35 C36 C37 C39 59.1(14) . . . . ?
C41 C36 C37 C38 117.7(14) . . . . ?
C35 C36 C37 C38 -61.4(15) . . . . ?
C35 C36 C41 C42 -0.7(18) . . . . ?
C37 C36 C41 C42 -179.9(12) . . . . ?
C36 C41 C42 C47 1.9(19) . . . . ?
C36 C41 C42 C43 -176.5(12) . . . . ?
C47 C42 C43 C46A 58(3) . . . . ?
C41 C42 C43 C46A -123(3) . . . . ?
C47 C42 C43 C44 -125.4(16) . . . . ?
C41 C42 C43 C44 52.9(19) . . . . ?
C47 C42 C43 C45A -176(3) . . . . ?
C41 C42 C43 C45A 2(3) . . . . ?
C47 C42 C43 C45 118.2(17) . . . . ?
C41 C42 C43 C45 -63.5(19) . . . . ?
C47 C42 C43 C44A -59(3) . . . . ?
C41 C42 C43 C44A 119(3) . . . . ?
C47 C42 C43 C46 -2.0(18) . . . . ?
C41 C42 C43 C46 176.3(11) . . . . ?
C41 C42 C47 C48 -1.1(18) . . . . ?
C43 C42 C47 C48 177.2(12) . . . . ?
C42 C47 C48 C35 -0.6(18) . . . . ?
C42 C47 C48 P2 176.0(9) . . . . ?
O3 C35 C48 C47 -175.3(10) . . . . ?
C36 C35 C48 C47 1.9(17) . . . . ?
O3 C35 C48 P2 7.7(14) . . . . ?
C36 C35 C48 P2 -175.1(9) . . . . ?
O4 C49 C50 C55 -177.0(11) . . . . ?
C62 C49 C50 C55 3.0(18) . . . . ?
O4 C49 C50 C51 -0.5(19) . . . . ?
C62 C49 C50 C51 179.6(12) . . . . ?
C49 C50 C51 C53 -60.5(16) . . . . ?
C55 C50 C51 C53 115.9(14) . . . . ?
C49 C50 C51 C54 178.5(13) . . . . ?
C55 C50 C51 C54 -5.1(18) . . . . ?
C49 C50 C51 C52 60.7(17) . . . . ?
C55 C50 C51 C52 -122.9(14) . . . . ?
C49 C50 C55 C56 -2(2) . . . . ?
C51 C50 C55 C56 -178.8(13) . . . . ?
C50 C55 C56 C61 1(2) . . . . ?
C50 C55 C56 C57 177.6(14) . . . . ?
C61 C56 C57 C60 -44(2) . . . . ?
C55 C56 C57 C60 139.4(16) . . . . ?
C61 C56 C57 C58 174.0(15) . . . . ?
C55 C56 C57 C58 -3(2) . . . . ?
C61 C56 C57 C59 69.8(17) . . . . ?
C55 C56 C57 C59 -107.1(16) . . . . ?
C55 C56 C61 C62 0(2) . . . . ?
C57 C56 C61 C62 -177.2(14) . . . . ?
C56 C61 C62 C49 1(2) . . . . ?
C56 C61 C62 P2 179.4(10) . . . . ?
O4 C49 C62 C61 177.4(11) . . . . ?
C50 C49 C62 C61 -2.6(19) . . . . ?
O4 C49 C62 P2 -1.1(14) . . . . ?
C50 C49 C62 P2 178.8(9) . . . . ?
C68 C63 C64 C65 0(2) . . . . ?
P2 C63 C64 C65 178.4(11) . . . . ?
C63 C64 C65 C66 1(2) . . . . ?
C64 C65 C66 C67 0(2) . . . . ?
C65 C66 C67 C68 -1(2) . . . . ?
C66 C67 C68 C63 2(2) . . . . ?
C64 C63 C68 C67 -1(2) . . . . ?
P2 C63 C68 C67 -179.8(11) . . . . ?
O5 C69 C70 C71 8(4) . . . . ?
C69 C70 C71 C72 -22(5) . . . . ?
C70 C71 C72 O5 20(4) . . . . ?
C14 C1 O1 Ta1 13.4(17) . . . . ?
C2 C1 O1 Ta1 -166.1(9) . . . . ?
C28 C15 O2 Ta1 22.3(16) . . . . ?
C16 C15 O2 Ta1 -158.9(9) . . . . ?
C48 C35 O3 Ta1 -5.6(16) . . . . ?
C36 C35 O3 Ta1 177.1(7) . . . . ?
C50 C49 O4 Ta1 -170.9(9) . . . . ?
C62 C49 O4 Ta1 9.0(18) . . . . ?
C70 C69 O5 C72 10(6) . . . . ?
C71 C72 O5 C69 -26(6) . . . . ?
C15 C28 P1 C14 85.0(10) . . . . ?
C27 C28 P1 C14 -94.4(11) . . . . ?
C15 C28 P1 C29 -156.2(9) . . . . ?
C27 C28 P1 C29 24.4(12) . . . . ?
C15 C28 P1 Ta1 -14.5(9) . . . . ?
C27 C28 P1 Ta1 166.1(10) . . . . ?
C1 C14 P1 C28 -107.0(10) . . . . ?
C13 C14 P1 C28 72.2(11) . . . . ?
C1 C14 P1 C29 139.8(10) . . . . ?
C13 C14 P1 C29 -41.0(12) . . . . ?
C1 C14 P1 Ta1 -4.6(10) . . . . ?
C13 C14 P1 Ta1 174.6(10) . . . . ?
C30 C29 P1 C28 61.1(12) . . . . ?
C34 C29 P1 C28 -117.9(12) . . . . ?
C30 C29 P1 C14 176.3(11) . . . . ?
C34 C29 P1 C14 -2.6(13) . . . . ?
C30 C29 P1 Ta1 -58.9(14) . . . . ?
C34 C29 P1 Ta1 122.1(10) . . . . ?
C61 C62 P2 C48 -78.2(13) . . . . ?
C49 C62 P2 C48 100.3(10) . . . . ?
C61 C62 P2 C63 42.3(13) . . . . ?
C49 C62 P2 C63 -139.2(9) . . . . ?
C61 C62 P2 Ta1 178.2(11) . . . . ?
C49 C62 P2 Ta1 -3.3(10) . . . . ?
C47 C48 P2 C62 70.9(12) . . . . ?
C35 C48 P2 C62 -112.3(9) . . . . ?
C47 C48 P2 C63 -43.3(12) . . . . ?
C35 C48 P2 C63 133.5(9) . . . . ?
C47 C48 P2 Ta1 177.2(10) . . . . ?
C35 C48 P2 Ta1 -6.1(9) . . . . ?
C64 C63 P2 C62 69.2(11) . . . . ?
C68 C63 P2 C62 -112.2(12) . . . . ?
C64 C63 P2 C48 -173.7(10) . . . . ?
C68 C63 P2 C48 4.8(13) . . . . ?
C64 C63 P2 Ta1 -49.6(12) . . . . ?
C68 C63 P2 Ta1 128.9(10) . . . . ?
C1 O1 Ta1 O3 -41.2(14) . . . . ?
C1 O1 Ta1 O4 -156.7(10) . . . . ?
C1 O1 Ta1 O2 53.7(10) . . . . ?
C1 O1 Ta1 Cl1 129.5(10) . . . . ?
C1 O1 Ta1 P2 -86.8(10) . . . . ?
C1 O1 Ta1 P1 -12.7(9) . . . . ?
C35 O3 Ta1 O1 -47.3(14) . . . . ?
C35 O3 Ta1 O4 65.8(10) . . . . ?
C35 O3 Ta1 O2 -142.7(10) . . . . ?
C35 O3 Ta1 Cl1 141.8(9) . . . . ?
C35 O3 Ta1 P2 0.9(9) . . . . ?
C35 O3 Ta1 P1 -74.6(9) . . . . ?
C49 O4 Ta1 O1 80.7(11) . . . . ?
C49 O4 Ta1 O3 -76.2(11) . . . . ?
C49 O4 Ta1 O2 174.1(10) . . . . ?
C49 O4 Ta1 Cl1 -173.1(12) . . . . ?
C49 O4 Ta1 P2 -8.7(10) . . . . ?
C49 O4 Ta1 P1 18.8(13) . . . . ?
C15 O2 Ta1 O1 -95.4(11) . . . . ?
C15 O2 Ta1 O3 59.4(11) . . . . ?
C15 O2 Ta1 O4 172.0(10) . . . . ?
C15 O2 Ta1 Cl1 159.3(11) . . . . ?
C15 O2 Ta1 P2 -4.0(12) . . . . ?
C15 O2 Ta1 P1 -24.7(10) . . . . ?
C62 P2 Ta1 O1 -84.8(5) . . . . ?
C48 P2 Ta1 O1 164.2(4) . . . . ?
C63 P2 Ta1 O1 34.5(6) . . . . ?
C62 P2 Ta1 O3 113.7(5) . . . . ?
C48 P2 Ta1 O3 2.7(4) . . . . ?
C63 P2 Ta1 O3 -127.0(6) . . . . ?
C62 P2 Ta1 O4 4.8(5) . . . . ?
C48 P2 Ta1 O4 -106.2(5) . . . . ?
C63 P2 Ta1 O4 124.1(6) . . . . ?
C62 P2 Ta1 O2 -177.4(5) . . . . ?
C48 P2 Ta1 O2 71.6(5) . . . . ?
C63 P2 Ta1 O2 -58.1(7) . . . . ?
C62 P2 Ta1 Cl1 29.2(5) . . . . ?
C48 P2 Ta1 Cl1 -81.8(4) . . . . ?
C63 P2 Ta1 Cl1 148.5(5) . . . . ?
C62 P2 Ta1 P1 -157.4(4) . . . . ?
C48 P2 Ta1 P1 91.5(4) . . . . ?
C63 P2 Ta1 P1 -38.1(5) . . . . ?
C28 P1 Ta1 O1 115.6(5) . . . . ?
C14 P1 Ta1 O1 7.0(5) . . . . ?
C29 P1 Ta1 O1 -123.0(7) . . . . ?
C28 P1 Ta1 O3 -76.2(5) . . . . ?
C14 P1 Ta1 O3 175.2(4) . . . . ?
C29 P1 Ta1 O3 45.2(7) . . . . ?
C28 P1 Ta1 O4 -177.2(5) . . . . ?
C14 P1 Ta1 O4 74.2(5) . . . . ?
C29 P1 Ta1 O4 -55.8(8) . . . . ?
C28 P1 Ta1 O2 16.0(5) . . . . ?
C14 P1 Ta1 O2 -92.6(5) . . . . ?
C29 P1 Ta1 O2 137.4(7) . . . . ?
C28 P1 Ta1 Cl1 22.6(5) . . . . ?
C14 P1 Ta1 Cl1 -86.1(4) . . . . ?
C29 P1 Ta1 Cl1 143.9(7) . . . . ?
C28 P1 Ta1 P2 -150.4(4) . . . . ?
C14 P1 Ta1 P2 100.9(4) . . . . ?
C29 P1 Ta1 P2 -29.1(7) . . . . ?
